data_4063378
loop_
_publ_author_name
'Filak, Lukas K.'
'M\"uhlgassner, Gerhard'
'Bacher, Felix'
'Roller, Alexander'
'Galanski, Markus'
'Jakupec, Michael A.'
'Keppler, Bernhard K.'
'Arion, Vladimir B.'

_publ_section_title
;
 Ruthenium- and Osmium-Arene Complexes of 2-Substituted
 Indolo[3,2-c]quinolines: Synthesis, Structure, Spectroscopic Properties,
 and Antiproliferative Activity
;
_journal_issue 2
_journal_name_full Organometallics
_journal_page_first 273
_journal_page_last 283
_journal_paper_doi 10.1021/om101004z
_journal_volume 30
_journal_year 2011
_chemical_formula_moiety 'C31 H28 Cl2 N5 Ru, Cl'
_chemical_formula_sum 'C31 H28 Cl3 N5 Ru'
_chemical_formula_weight 678.00
_chemical_name_systematic
; 
{(hapto^6^-p-cymene)[N-(2-chloro-5,11-dihydroindolo[3,2-c]quinolin-6-
ylidene)kappaN'-(1-kappaN-pyridin-2-yl-methylidene)]azine chlorido-
ruthenium(II)} chloride 
;
_space_group_IT_number 82
_symmetry_cell_setting tetragonal
_symmetry_space_group_name_Hall 'I -4'
_symmetry_space_group_name_H-M 'I -4'
_atom_sites_solution_hydrogens geom
_atom_sites_solution_primary direct
_atom_sites_solution_secondary difmap
_audit_creation_method SHELXL-97
_cell_angle_alpha 90.00
_cell_angle_beta 90.00
_cell_angle_gamma 90.00
_cell_formula_units_Z 8
_cell_length_a 26.5354(10)
_cell_length_b 26.5354(10)
_cell_length_c 9.0872(4)
_cell_measurement_reflns_used 3562
_cell_measurement_temperature 100(2)
_cell_measurement_theta_max 21.24
_cell_measurement_theta_min 2.37
_cell_volume 6398.5(4)
_computing_structure_refinement 'SHELXL-97 (Sheldrick, 1997)'
_computing_structure_solution 'SHELXS-97 (Sheldrick, 1990)'
_diffrn_ambient_temperature 100(2)
_diffrn_measured_fraction_theta_full 0.996
_diffrn_measured_fraction_theta_max 0.996
_diffrn_radiation_monochromator graphite
_diffrn_radiation_source 'fine-focus sealed tube'
_diffrn_radiation_type MoK\a
_diffrn_radiation_wavelength 0.71073
_diffrn_reflns_av_R_equivalents 0.1436
_diffrn_reflns_av_sigmaI/netI 0.0911
_diffrn_reflns_limit_h_max 31
_diffrn_reflns_limit_h_min -31
_diffrn_reflns_limit_k_max 31
_diffrn_reflns_limit_k_min -31
_diffrn_reflns_limit_l_max 10
_diffrn_reflns_limit_l_min -10
_diffrn_reflns_number 63739
_diffrn_reflns_theta_full 25.36
_diffrn_reflns_theta_max 25.36
_diffrn_reflns_theta_min 2.43
_exptl_absorpt_coefficient_mu 0.768
_exptl_absorpt_correction_T_max 0.9626
_exptl_absorpt_correction_T_min 0.8022
_exptl_absorpt_correction_type multi-scan
_exptl_absorpt_process_details SADABS
_exptl_crystal_colour brown-red
_exptl_crystal_density_diffrn 1.408
_exptl_crystal_density_method 'not measured'
_exptl_crystal_description stick
_exptl_crystal_F_000 2752
_exptl_crystal_size_max 0.30
_exptl_crystal_size_mid 0.05
_exptl_crystal_size_min 0.05
_refine_diff_density_max 1.494
_refine_diff_density_min -0.408
_refine_diff_density_rms 0.133
_refine_ls_abs_structure_details 'Flack H D (1983), Acta Cryst. A39, 876-881'
_refine_ls_abs_structure_Flack -0.05(6)
_refine_ls_extinction_method none
_refine_ls_goodness_of_fit_ref 1.034
_refine_ls_hydrogen_treatment constr
_refine_ls_matrix_type full
_refine_ls_number_parameters 362
_refine_ls_number_reflns 5848
_refine_ls_number_restraints 0
_refine_ls_restrained_S_all 1.034
_refine_ls_R_factor_all 0.0848
_refine_ls_R_factor_gt 0.0593
_refine_ls_shift/su_max 0.000
_refine_ls_shift/su_mean 0.000
_refine_ls_structure_factor_coef Fsqd
_refine_ls_weighting_details 'calc w=1/[\s^2^(Fo^2^)+(0.0942P)^2^+17.1012P] where P=(Fo^2^+2Fc^2^)/3'
_refine_ls_weighting_scheme calc
_refine_ls_wR_factor_gt 0.1509
_refine_ls_wR_factor_ref 0.1646
_reflns_number_gt 4558
_reflns_number_total 5848
_reflns_threshold_expression >2sigma(I)
_cod_data_source_file om101004z_si_002.cif
_cod_data_source_block FEBA009_4a
_cod_original_sg_symbol_H-M I-4
_cod_database_code 4063378

loop_
_symmetry_equiv_pos_as_xyz
'x, y, z'
'y, -x, -z'
'-x, -y, z'
'-y, x, -z'
'x+1/2, y+1/2, z+1/2'
'y+1/2, -x+1/2, -z+1/2'
'-x+1/2, -y+1/2, z+1/2'
'-y+1/2, x+1/2, -z+1/2'

loop_
_atom_site_label
_atom_site_type_symbol
_atom_site_fract_x
_atom_site_fract_y
_atom_site_fract_z
_atom_site_U_iso_or_equiv
_atom_site_adp_type
_atom_site_occupancy
_atom_site_symmetry_multiplicity
_atom_site_calc_flag
_atom_site_refinement_flags
_atom_site_disorder_assembly
_atom_site_disorder_group
Ru1 Ru 0.19184(2) 0.32884(2) 0.66477(6) 0.01970(19) Uani 1 1 d . . .
Cl1 Cl -0.00987(9) 0.07996(8) 0.8927(3) 0.0369(6) Uani 1 1 d . . .
Cl2 Cl 0.22218(7) 0.24385(7) 0.6895(2) 0.0250(5) Uani 1 1 d . . .
Cl3 Cl 0.29114(8) 0.40923(8) 0.2617(2) 0.0260(5) Uani 1 1 d . . .
N1 N 0.0068(2) 0.2673(3) 1.1799(8) 0.0273(16) Uani 1 1 d . . .
H1 H -0.0185 0.2471 1.2005 0.033 Uiso 1 1 calc R . .
N2 N 0.1285(3) 0.2537(3) 0.9059(8) 0.0246(16) Uani 1 1 d . . .
H20 H 0.1559 0.2515 0.8516 0.030 Uiso 1 1 calc R . .
N3 N 0.1537(2) 0.3354(3) 0.9926(7) 0.0196(15) Uani 1 1 d . . .
N4 N 0.1948(3) 0.3348(3) 0.8962(6) 0.0224(15) Uani 1 1 d . . .
N5 N 0.2671(3) 0.3492(2) 0.7048(7) 0.0219(16) Uani 1 1 d . . .
C1 C 0.0469(3) 0.4078(3) 1.3307(10) 0.0267(18) Uani 1 1 d . . .
H1A H 0.0564 0.4409 1.3596 0.032 Uiso 1 1 calc R . .
C2 C 0.0033(3) 0.3852(3) 1.3917(9) 0.028(2) Uani 1 1 d . . .
H2 H -0.0149 0.4027 1.4659 0.033 Uiso 1 1 calc R . .
C3 C -0.0132(3) 0.3395(3) 1.3477(10) 0.0232(19) Uani 1 1 d . . .
H3 H -0.0429 0.3250 1.3882 0.028 Uiso 1 1 calc R . .
C4 C 0.0147(3) 0.3145(3) 1.2409(9) 0.0194(18) Uani 1 1 d . . .
C5 C 0.0456(3) 0.2573(3) 1.0800(9) 0.024(2) Uani 1 1 d . . .
C6 C 0.0510(3) 0.2133(3) 0.9909(9) 0.024(2) Uani 1 1 d . . .
C7 C 0.0181(3) 0.1719(3) 0.9836(10) 0.024(2) Uani 1 1 d . . .
H7 H -0.0118 0.1714 1.0413 0.029 Uiso 1 1 calc R . .
C8 C 0.0292(3) 0.1327(3) 0.8936(10) 0.027(2) Uani 1 1 d . . .
C9 C 0.0725(3) 0.1316(3) 0.8055(9) 0.027(2) Uani 1 1 d . . .
H9 H 0.0790 0.1037 0.7427 0.032 Uiso 1 1 calc R . .
C10 C 0.1066(3) 0.1728(3) 0.8116(9) 0.0246(19) Uani 1 1 d . . .
H10 H 0.1366 0.1724 0.7546 0.030 Uiso 1 1 calc R . .
C11 C 0.0956(3) 0.2140(3) 0.9022(9) 0.0218(19) Uani 1 1 d . . .
C12 C 0.1218(3) 0.2973(3) 0.9894(8) 0.0195(18) Uani 1 1 d . . .
C13 C 0.2369(3) 0.3501(3) 0.9504(9) 0.0192(18) Uani 1 1 d . . .
H13 H 0.2405 0.3557 1.0531 0.023 Uiso 1 1 calc R . .
C14 C 0.2781(3) 0.3583(3) 0.8529(9) 0.0226(19) Uani 1 1 d . . .
C15 C 0.3244(3) 0.3740(3) 0.8975(10) 0.0236(19) Uani 1 1 d . . .
H15 H 0.3313 0.3798 0.9987 0.028 Uiso 1 1 calc R . .
C16 C 0.3621(3) 0.3813(3) 0.7895(9) 0.026(2) Uani 1 1 d . . .
H16 H 0.3947 0.3927 0.8170 0.032 Uiso 1 1 calc R . .
C17 C 0.3512(3) 0.3718(3) 0.6460(10) 0.0250(19) Uani 1 1 d . . .
H17 H 0.3763 0.3765 0.5727 0.030 Uiso 1 1 calc R . .
C18 C 0.3030(3) 0.3551(3) 0.6063(9) 0.026(2) Uani 1 1 d . . .
H18 H 0.2960 0.3480 0.5059 0.031 Uiso 1 1 calc R . .
C19 C 0.0778(3) 0.2982(3) 1.0783(8) 0.0212(19) Uani 1 1 d . . .
C20 C 0.0595(3) 0.3351(3) 1.1804(9) 0.0195(17) Uani 1 1 d . . .
C21 C 0.0752(3) 0.3820(3) 1.2299(9) 0.0232(19) Uani 1 1 d . . .
H21 H 0.1057 0.3963 1.1938 0.028 Uiso 1 1 calc R . .
C22 C 0.1501(3) 0.3061(3) 0.4579(9) 0.0235(19) Uani 1 1 d . . .
C23 C 0.1841(3) 0.3458(3) 0.4268(8) 0.021(2) Uani 1 1 d . . .
H23 H 0.2077 0.3425 0.3489 0.025 Uiso 1 1 calc R . .
C24 C 0.1827(3) 0.3906(3) 0.5120(9) 0.027(2) Uani 1 1 d . . .
H24 H 0.2064 0.4165 0.4902 0.033 Uiso 1 1 calc R . .
C25 C 0.1480(3) 0.3987(3) 0.6278(9) 0.0219(19) Uani 1 1 d . . .
C26 C 0.1150(3) 0.3558(3) 0.6581(9) 0.0226(18) Uani 1 1 d . . .
H26 H 0.0917 0.3583 0.7369 0.027 Uiso 1 1 calc R . .
C27 C 0.1163(3) 0.3115(3) 0.5772(9) 0.0212(19) Uani 1 1 d . . .
H27 H 0.0943 0.2846 0.6020 0.025 Uiso 1 1 calc R . .
C28 C 0.1517(3) 0.2575(3) 0.3792(10) 0.032(2) Uani 1 1 d . . .
H28A H 0.1499 0.2299 0.4504 0.047 Uiso 1 1 calc R . .
H28B H 0.1832 0.2551 0.3233 0.047 Uiso 1 1 calc R . .
H28C H 0.1230 0.2554 0.3115 0.047 Uiso 1 1 calc R . .
C29 C 0.1462(3) 0.4451(3) 0.7213(10) 0.028(2) Uani 1 1 d . . .
H29 H 0.1352 0.4341 0.8215 0.034 Uiso 1 1 calc R . .
C30 C 0.1048(3) 0.4797(3) 0.6623(11) 0.035(2) Uani 1 1 d . . .
H30A H 0.1032 0.5103 0.7224 0.053 Uiso 1 1 calc R . .
H30B H 0.0723 0.4622 0.6666 0.053 Uiso 1 1 calc R . .
H30C H 0.1123 0.4888 0.5601 0.053 Uiso 1 1 calc R . .
C31 C 0.1950(3) 0.4716(4) 0.7409(11) 0.038(2) Uani 1 1 d . . .
H31A H 0.1900 0.5014 0.8030 0.058 Uiso 1 1 calc R . .
H31B H 0.2080 0.4821 0.6446 0.058 Uiso 1 1 calc R . .
H31C H 0.2193 0.4489 0.7879 0.058 Uiso 1 1 calc R . .

loop_
_atom_site_aniso_label
_atom_site_aniso_U_11
_atom_site_aniso_U_22
_atom_site_aniso_U_33
_atom_site_aniso_U_23
_atom_site_aniso_U_13
_atom_site_aniso_U_12
Ru1 0.0209(4) 0.0221(4) 0.0161(3) 0.0005(3) 0.0019(3) 0.0001(3)
Cl1 0.0286(13) 0.0260(12) 0.0562(15) -0.0005(11) -0.0056(11) -0.0023(10)
Cl2 0.0256(11) 0.0234(11) 0.0262(12) 0.0008(9) 0.0022(9) 0.0034(9)
Cl3 0.0316(12) 0.0247(11) 0.0216(10) 0.0005(9) 0.0017(9) 0.0055(9)
N1 0.019(4) 0.032(4) 0.031(4) 0.003(4) 0.007(3) -0.004(3)
N2 0.017(4) 0.034(4) 0.023(4) 0.010(3) 0.001(3) -0.001(3)
N3 0.014(4) 0.027(4) 0.017(3) -0.001(3) 0.000(3) -0.002(3)
N4 0.027(4) 0.029(4) 0.011(3) 0.002(3) 0.005(3) 0.000(4)
N5 0.028(4) 0.017(4) 0.021(4) -0.003(3) 0.005(3) 0.003(3)
C1 0.026(4) 0.024(4) 0.030(4) 0.007(4) 0.002(4) 0.005(4)
C2 0.026(5) 0.032(5) 0.025(4) 0.002(4) 0.012(4) 0.006(4)
C3 0.010(4) 0.032(5) 0.027(4) 0.006(4) 0.006(4) 0.004(4)
C4 0.019(4) 0.023(4) 0.017(4) -0.003(3) -0.006(3) 0.001(4)
C5 0.023(5) 0.031(5) 0.019(4) 0.004(4) 0.001(4) 0.001(4)
C6 0.025(5) 0.037(5) 0.011(4) -0.001(4) -0.001(3) 0.003(4)
C7 0.009(4) 0.027(5) 0.037(5) 0.007(4) -0.002(4) 0.006(4)
C8 0.030(5) 0.016(4) 0.035(5) 0.004(4) -0.008(4) -0.003(4)
C9 0.033(5) 0.026(5) 0.021(5) -0.001(4) -0.002(4) 0.008(4)
C10 0.024(4) 0.030(5) 0.020(4) 0.004(4) 0.004(4) 0.002(4)
C11 0.028(5) 0.021(5) 0.016(4) 0.004(4) -0.007(4) -0.005(4)
C12 0.024(5) 0.019(5) 0.016(4) -0.001(3) -0.003(3) -0.002(4)
C13 0.019(5) 0.023(5) 0.015(4) 0.001(3) 0.004(3) 0.005(4)
C14 0.029(5) 0.019(4) 0.021(4) 0.007(4) 0.005(4) 0.003(4)
C15 0.022(5) 0.025(5) 0.023(4) 0.000(4) 0.000(4) -0.003(4)
C16 0.023(5) 0.027(5) 0.030(5) -0.006(4) 0.006(4) -0.008(4)
C17 0.021(4) 0.023(4) 0.031(5) 0.000(4) 0.009(4) -0.003(4)
C18 0.031(5) 0.026(5) 0.022(4) -0.002(4) 0.011(4) 0.000(4)
C19 0.024(5) 0.027(5) 0.013(4) 0.006(3) 0.004(3) 0.002(4)
C20 0.020(4) 0.017(4) 0.021(4) -0.003(4) 0.001(4) 0.003(3)
C21 0.016(4) 0.028(5) 0.025(4) -0.001(4) 0.005(4) -0.002(4)
C22 0.026(5) 0.021(5) 0.023(4) 0.000(4) -0.010(4) 0.009(4)
C23 0.017(4) 0.031(5) 0.014(4) 0.002(3) 0.001(4) 0.005(4)
C24 0.030(5) 0.025(5) 0.026(5) 0.003(4) -0.009(4) 0.006(4)
C25 0.015(4) 0.028(5) 0.023(5) 0.001(4) 0.000(3) 0.006(4)
C26 0.024(4) 0.025(4) 0.019(4) 0.009(4) 0.002(4) 0.003(3)
C27 0.014(4) 0.024(5) 0.026(5) 0.004(4) 0.006(4) 0.006(4)
C28 0.030(5) 0.028(5) 0.036(5) -0.015(4) -0.007(4) 0.002(4)
C29 0.033(5) 0.022(5) 0.029(4) 0.000(4) 0.008(4) 0.003(4)
C30 0.045(6) 0.022(5) 0.040(5) -0.006(5) 0.001(5) 0.006(4)
C31 0.039(6) 0.034(6) 0.043(6) -0.007(5) 0.006(5) 0.004(5)

loop_
_atom_type_symbol
_atom_type_description
_atom_type_scat_dispersion_real
_atom_type_scat_dispersion_imag
_atom_type_scat_source
C C 0.0033 0.0016 'International Tables Vol C Tables 4.2.6.8 and 6.1.1.4'
H H 0.0000 0.0000 'International Tables Vol C Tables 4.2.6.8 and 6.1.1.4'
Cl Cl 0.1484 0.1585 'International Tables Vol C Tables 4.2.6.8 and 6.1.1.4'
N N 0.0061 0.0033 'International Tables Vol C Tables 4.2.6.8 and 6.1.1.4'
Ru Ru -1.2594 0.8363 'International Tables Vol C Tables 4.2.6.8 and 6.1.1.4'

loop_
_geom_angle_atom_site_label_1
_geom_angle_atom_site_label_2
_geom_angle_atom_site_label_3
_geom_angle
_geom_angle_site_symmetry_1
_geom_angle_site_symmetry_3
_geom_angle_publ_flag
N5 Ru1 N4 76.9(3) . . ?
N5 Ru1 C26 144.8(3) . . ?
N4 Ru1 C26 92.2(3) . . ?
N5 Ru1 C24 91.3(3) . . ?
N4 Ru1 C24 125.9(3) . . ?
C26 Ru1 C24 68.0(3) . . ?
N5 Ru1 C27 168.6(3) . . ?
N4 Ru1 C27 114.2(3) . . ?
C26 Ru1 C27 37.0(3) . . ?
C24 Ru1 C27 79.9(3) . . ?
N5 Ru1 C25 108.1(3) . . ?
N4 Ru1 C25 96.2(3) . . ?
C26 Ru1 C25 39.0(3) . . ?
C24 Ru1 C25 37.7(3) . . ?
C27 Ru1 C25 69.0(3) . . ?
N5 Ru1 C23 101.8(3) . . ?
N4 Ru1 C23 163.6(3) . . ?
C26 Ru1 C23 79.5(3) . . ?
C24 Ru1 C23 37.8(3) . . ?
C27 Ru1 C23 66.8(3) . . ?
C25 Ru1 C23 68.5(3) . . ?
N5 Ru1 C22 132.6(3) . . ?
N4 Ru1 C22 150.0(3) . . ?
C26 Ru1 C22 66.7(3) . . ?
C24 Ru1 C22 67.3(3) . . ?
C27 Ru1 C22 36.9(3) . . ?
C25 Ru1 C22 80.8(3) . . ?
C23 Ru1 C22 36.8(3) . . ?
N5 Ru1 Cl2 84.61(19) . . ?
N4 Ru1 Cl2 88.0(2) . . ?
C26 Ru1 Cl2 128.9(2) . . ?
C24 Ru1 Cl2 143.9(2) . . ?
C27 Ru1 Cl2 98.2(2) . . ?
C25 Ru1 Cl2 167.2(2) . . ?
C23 Ru1 Cl2 108.2(2) . . ?
C22 Ru1 Cl2 89.5(2) . . ?
C4 N1 C5 108.7(7) . . ?
C4 N1 H1 125.7 . . ?
C5 N1 H1 125.7 . . ?
C11 N2 C12 124.8(7) . . ?
C11 N2 H20 117.6 . . ?
C12 N2 H20 117.6 . . ?
C12 N3 N4 118.5(6) . . ?
C13 N4 N3 115.8(6) . . ?
C13 N4 Ru1 115.9(5) . . ?
N3 N4 Ru1 126.5(5) . . ?
C18 N5 C14 118.9(7) . . ?
C18 N5 Ru1 126.9(6) . . ?
C14 N5 Ru1 114.1(5) . . ?
C21 C1 C2 120.0(8) . . ?
C21 C1 H1A 120.0 . . ?
C2 C1 H1A 120.0 . . ?
C3 C2 C1 122.0(8) . . ?
C3 C2 H2 119.0 . . ?
C1 C2 H2 119.0 . . ?
C2 C3 C4 117.6(7) . . ?
C2 C3 H3 121.2 . . ?
C4 C3 H3 121.2 . . ?
N1 C4 C3 129.1(8) . . ?
N1 C4 C20 108.7(7) . . ?
C3 C4 C20 122.2(8) . . ?
C19 C5 N1 108.2(7) . . ?
C19 C5 C6 125.0(8) . . ?
N1 C5 C6 126.7(8) . . ?
C7 C6 C5 127.1(8) . . ?
C7 C6 C11 119.9(8) . . ?
C5 C6 C11 113.0(8) . . ?
C8 C7 C6 119.4(8) . . ?
C8 C7 H7 120.3 . . ?
C6 C7 H7 120.3 . . ?
C7 C8 C9 122.7(8) . . ?
C7 C8 Cl1 119.3(7) . . ?
C9 C8 Cl1 117.9(7) . . ?
C8 C9 C10 118.9(8) . . ?
C8 C9 H9 120.6 . . ?
C10 C9 H9 120.6 . . ?
C11 C10 C9 119.5(8) . . ?
C11 C10 H10 120.3 . . ?
C9 C10 H10 120.3 . . ?
N2 C11 C10 118.9(8) . . ?
N2 C11 C6 121.6(8) . . ?
C10 C11 C6 119.5(8) . . ?
N3 C12 N2 124.5(7) . . ?
N3 C12 C19 120.1(7) . . ?
N2 C12 C19 115.4(7) . . ?
N4 C13 C14 118.5(7) . . ?
N4 C13 H13 120.7 . . ?
C14 C13 H13 120.7 . . ?
C15 C14 N5 121.9(7) . . ?
C15 C14 C13 123.7(8) . . ?
N5 C14 C13 114.4(7) . . ?
C14 C15 C16 118.3(8) . . ?
C14 C15 H15 120.9 . . ?
C16 C15 H15 120.9 . . ?
C17 C16 C15 119.4(8) . . ?
C17 C16 H16 120.3 . . ?
C15 C16 H16 120.3 . . ?
C16 C17 C18 120.0(8) . . ?
C16 C17 H17 120.0 . . ?
C18 C17 H17 120.0 . . ?
N5 C18 C17 121.5(8) . . ?
N5 C18 H18 119.2 . . ?
C17 C18 H18 119.2 . . ?
C5 C19 C12 120.1(8) . . ?
C5 C19 C20 108.7(7) . . ?
C12 C19 C20 131.1(8) . . ?
C21 C20 C4 118.1(7) . . ?
C21 C20 C19 136.2(8) . . ?
C4 C20 C19 105.7(7) . . ?
C1 C21 C20 120.0(8) . . ?
C1 C21 H21 120.0 . . ?
C20 C21 H21 120.0 . . ?
C23 C22 C27 118.8(8) . . ?
C23 C22 C28 122.4(8) . . ?
C27 C22 C28 118.5(8) . . ?
C23 C22 Ru1 69.9(5) . . ?
C27 C22 Ru1 69.3(5) . . ?
C28 C22 Ru1 128.4(6) . . ?
C22 C23 C24 120.0(8) . . ?
C22 C23 Ru1 73.3(5) . . ?
C24 C23 Ru1 68.9(5) . . ?
C22 C23 H23 120.0 . . ?
C24 C23 H23 120.0 . . ?
Ru1 C23 H23 130.2 . . ?
C25 C24 C23 123.2(8) . . ?
C25 C24 Ru1 73.1(5) . . ?
C23 C24 Ru1 73.3(5) . . ?
C25 C24 H24 118.4 . . ?
C23 C24 H24 118.4 . . ?
Ru1 C24 H24 127.4 . . ?
C24 C25 C26 114.4(8) . . ?
C24 C25 C29 124.5(8) . . ?
C26 C25 C29 121.0(7) . . ?
C24 C25 Ru1 69.2(5) . . ?
C26 C25 Ru1 68.5(4) . . ?
C29 C25 Ru1 128.3(6) . . ?
C27 C26 C25 123.1(8) . . ?
C27 C26 Ru1 73.2(5) . . ?
C25 C26 Ru1 72.5(4) . . ?
C27 C26 H26 118.5 . . ?
C25 C26 H26 118.5 . . ?
Ru1 C26 H26 128.2 . . ?
C26 C27 C22 120.5(8) . . ?
C26 C27 Ru1 69.7(5) . . ?
C22 C27 Ru1 73.8(5) . . ?
C26 C27 H27 119.8 . . ?
C22 C27 H27 119.8 . . ?
Ru1 C27 H27 129.0 . . ?
C22 C28 H28A 109.5 . . ?
C22 C28 H28B 109.5 . . ?
H28A C28 H28B 109.5 . . ?
C22 C28 H28C 109.5 . . ?
H28A C28 H28C 109.5 . . ?
H28B C28 H28C 109.5 . . ?
C31 C29 C25 115.5(7) . . ?
C31 C29 C30 112.6(7) . . ?
C25 C29 C30 108.5(7) . . ?
C31 C29 H29 106.5 . . ?
C25 C29 H29 106.5 . . ?
C30 C29 H29 106.5 . . ?
C29 C30 H30A 109.5 . . ?
C29 C30 H30B 109.5 . . ?
H30A C30 H30B 109.5 . . ?
C29 C30 H30C 109.5 . . ?
H30A C30 H30C 109.5 . . ?
H30B C30 H30C 109.5 . . ?
C29 C31 H31A 109.5 . . ?
C29 C31 H31B 109.5 . . ?
H31A C31 H31B 109.5 . . ?
C29 C31 H31C 109.5 . . ?
H31A C31 H31C 109.5 . . ?
H31B C31 H31C 109.5 . . ?

loop_
_geom_bond_atom_site_label_1
_geom_bond_atom_site_label_2
_geom_bond_distance
_geom_bond_site_symmetry_2
_geom_bond_publ_flag
Ru1 N5 2.101(7) . ?
Ru1 N4 2.111(6) . ?
Ru1 C26 2.160(8) . ?
Ru1 C24 2.162(8) . ?
Ru1 C27 2.205(8) . ?
Ru1 C25 2.214(8) . ?
Ru1 C23 2.218(8) . ?
Ru1 C22 2.263(8) . ?
Ru1 Cl2 2.405(2) . ?
Cl1 C8 1.743(9) . ?
N1 C4 1.384(11) . ?
N1 C5 1.399(11) . ?
N1 H1 0.8800 . ?
N2 C11 1.366(11) . ?
N2 C12 1.396(11) . ?
N2 H20 0.8800 . ?
N3 C12 1.320(10) . ?
N3 N4 1.400(9) . ?
N4 C13 1.286(10) . ?
N5 C18 1.315(10) . ?
N5 C14 1.398(10) . ?
C1 C21 1.369(12) . ?
C1 C2 1.416(12) . ?
C1 H1A 0.9500 . ?
C2 C3 1.349(12) . ?
C2 H2 0.9500 . ?
C3 C4 1.391(12) . ?
C3 H3 0.9500 . ?
C4 C20 1.420(11) . ?
C5 C19 1.381(12) . ?
C5 C6 1.429(12) . ?
C6 C7 1.405(12) . ?
C6 C11 1.433(12) . ?
C7 C8 1.356(12) . ?
C7 H7 0.9500 . ?
C8 C9 1.401(12) . ?
C9 C10 1.421(12) . ?
C9 H9 0.9500 . ?
C10 C11 1.400(12) . ?
C10 H10 0.9500 . ?
C12 C19 1.420(11) . ?
C13 C14 1.424(11) . ?
C13 H13 0.9500 . ?
C14 C15 1.359(12) . ?
C15 C16 1.414(12) . ?
C15 H15 0.9500 . ?
C16 C17 1.359(12) . ?
C16 H16 0.9500 . ?
C17 C18 1.401(12) . ?
C17 H17 0.9500 . ?
C18 H18 0.9500 . ?
C19 C20 1.433(11) . ?
C20 C21 1.388(11) . ?
C21 H21 0.9500 . ?
C22 C23 1.414(13) . ?
C22 C27 1.415(12) . ?
C22 C28 1.475(11) . ?
C23 C24 1.419(12) . ?
C23 H23 0.9500 . ?
C24 C25 1.415(12) . ?
C24 H24 0.9500 . ?
C25 C26 1.462(11) . ?
C25 C29 1.498(11) . ?
C26 C27 1.387(11) . ?
C26 H26 0.9500 . ?
C27 H27 0.9500 . ?
C28 H28A 0.9800 . ?
C28 H28B 0.9800 . ?
C28 H28C 0.9800 . ?
C29 C31 1.484(12) . ?
C29 C30 1.529(12) . ?
C29 H29 1.0000 . ?
C30 H30A 0.9800 . ?
C30 H30B 0.9800 . ?
C30 H30C 0.9800 . ?
C31 H31A 0.9800 . ?
C31 H31B 0.9800 . ?
C31 H31C 0.9800 . ?

loop_
_geom_torsion_atom_site_label_1
_geom_torsion_atom_site_label_2
_geom_torsion_atom_site_label_3
_geom_torsion_atom_site_label_4
_geom_torsion
_geom_torsion_site_symmetry_1
_geom_torsion_site_symmetry_2
_geom_torsion_site_symmetry_3
_geom_torsion_site_symmetry_4
_geom_torsion_publ_flag
C12 N3 N4 C13 -139.2(8) . . . . ?
C12 N3 N4 Ru1 56.7(9) . . . . ?
N5 Ru1 N4 C13 4.0(6) . . . . ?
C26 Ru1 N4 C13 -142.2(6) . . . . ?
C24 Ru1 N4 C13 -78.0(7) . . . . ?
C27 Ru1 N4 C13 -173.0(6) . . . . ?
C25 Ru1 N4 C13 -103.3(6) . . . . ?
C23 Ru1 N4 C13 -83.3(12) . . . . ?
C22 Ru1 N4 C13 174.5(6) . . . . ?
Cl2 Ru1 N4 C13 88.9(6) . . . . ?
N5 Ru1 N4 N3 168.1(7) . . . . ?
C26 Ru1 N4 N3 22.0(6) . . . . ?
C24 Ru1 N4 N3 86.2(7) . . . . ?
C27 Ru1 N4 N3 -8.9(7) . . . . ?
C25 Ru1 N4 N3 60.9(7) . . . . ?
C23 Ru1 N4 N3 80.8(12) . . . . ?
C22 Ru1 N4 N3 -21.4(10) . . . . ?
Cl2 Ru1 N4 N3 -106.9(6) . . . . ?
N4 Ru1 N5 C18 178.6(7) . . . . ?
C26 Ru1 N5 C18 -106.6(8) . . . . ?
C24 Ru1 N5 C18 -54.7(7) . . . . ?
C27 Ru1 N5 C18 -15.4(19) . . . . ?
C25 Ru1 N5 C18 -89.1(7) . . . . ?
C23 Ru1 N5 C18 -18.1(7) . . . . ?
C22 Ru1 N5 C18 5.0(9) . . . . ?
Cl2 Ru1 N5 C18 89.4(7) . . . . ?
N4 Ru1 N5 C14 -3.4(5) . . . . ?
C26 Ru1 N5 C14 71.4(7) . . . . ?
C24 Ru1 N5 C14 123.3(6) . . . . ?
C27 Ru1 N5 C14 162.6(13) . . . . ?
C25 Ru1 N5 C14 88.9(6) . . . . ?
C23 Ru1 N5 C14 159.9(5) . . . . ?
C22 Ru1 N5 C14 -177.0(5) . . . . ?
Cl2 Ru1 N5 C14 -92.6(5) . . . . ?
C21 C1 C2 C3 -3.8(13) . . . . ?
C1 C2 C3 C4 1.2(12) . . . . ?
C5 N1 C4 C3 -178.1(8) . . . . ?
C5 N1 C4 C20 -0.4(9) . . . . ?
C2 C3 C4 N1 178.4(9) . . . . ?
C2 C3 C4 C20 1.0(12) . . . . ?
C4 N1 C5 C19 -0.1(9) . . . . ?
C4 N1 C5 C6 -178.4(8) . . . . ?
C19 C5 C6 C7 -176.7(9) . . . . ?
N1 C5 C6 C7 1.3(14) . . . . ?
C19 C5 C6 C11 3.3(12) . . . . ?
N1 C5 C6 C11 -178.7(7) . . . . ?
C5 C6 C7 C8 -179.3(8) . . . . ?
C11 C6 C7 C8 0.7(12) . . . . ?
C6 C7 C8 C9 -0.4(13) . . . . ?
C6 C7 C8 Cl1 176.4(6) . . . . ?
C7 C8 C9 C10 0.8(13) . . . . ?
Cl1 C8 C9 C10 -176.0(6) . . . . ?
C8 C9 C10 C11 -1.5(12) . . . . ?
C12 N2 C11 C10 179.0(7) . . . . ?
C12 N2 C11 C6 -2.3(12) . . . . ?
C9 C10 C11 N2 -179.3(7) . . . . ?
C9 C10 C11 C6 1.9(12) . . . . ?
C7 C6 C11 N2 179.8(8) . . . . ?
C5 C6 C11 N2 -0.2(11) . . . . ?
C7 C6 C11 C10 -1.5(12) . . . . ?
C5 C6 C11 C10 178.5(7) . . . . ?
N4 N3 C12 N2 6.3(11) . . . . ?
N4 N3 C12 C19 -175.7(7) . . . . ?
C11 N2 C12 N3 179.9(7) . . . . ?
C11 N2 C12 C19 1.8(11) . . . . ?
N3 N4 C13 C14 -169.8(7) . . . . ?
Ru1 N4 C13 C14 -3.9(10) . . . . ?
C18 N5 C14 C15 1.1(12) . . . . ?
Ru1 N5 C14 C15 -177.1(6) . . . . ?
C18 N5 C14 C13 -179.2(7) . . . . ?
Ru1 N5 C14 C13 2.6(9) . . . . ?
N4 C13 C14 C15 -179.5(8) . . . . ?
N4 C13 C14 N5 0.8(11) . . . . ?
N5 C14 C15 C16 0.3(12) . . . . ?
C13 C14 C15 C16 -179.3(8) . . . . ?
C14 C15 C16 C17 -1.0(13) . . . . ?
C15 C16 C17 C18 0.3(13) . . . . ?
C14 N5 C18 C17 -1.9(12) . . . . ?
Ru1 N5 C18 C17 176.1(6) . . . . ?
C16 C17 C18 N5 1.2(13) . . . . ?
N1 C5 C19 C12 177.8(7) . . . . ?
C6 C5 C19 C12 -3.9(13) . . . . ?
N1 C5 C19 C20 0.6(9) . . . . ?
C6 C5 C19 C20 179.0(8) . . . . ?
N3 C12 C19 C5 -177.0(8) . . . . ?
N2 C12 C19 C5 1.2(11) . . . . ?
N3 C12 C19 C20 -0.6(13) . . . . ?
N2 C12 C19 C20 177.6(8) . . . . ?
N1 C4 C20 C21 -178.4(7) . . . . ?
C3 C4 C20 C21 -0.5(12) . . . . ?
N1 C4 C20 C19 0.8(9) . . . . ?
C3 C4 C20 C19 178.7(8) . . . . ?
C5 C19 C20 C21 178.1(9) . . . . ?
C12 C19 C20 C21 1.4(16) . . . . ?
C5 C19 C20 C4 -0.9(9) . . . . ?
C12 C19 C20 C4 -177.6(8) . . . . ?
C2 C1 C21 C20 4.1(13) . . . . ?
C4 C20 C21 C1 -2.1(12) . . . . ?
C19 C20 C21 C1 179.0(9) . . . . ?
N5 Ru1 C22 C23 -40.0(6) . . . . ?
N4 Ru1 C22 C23 152.6(5) . . . . ?
C26 Ru1 C22 C23 104.3(5) . . . . ?
C24 Ru1 C22 C23 29.4(5) . . . . ?
C27 Ru1 C22 C23 133.4(7) . . . . ?
C25 Ru1 C22 C23 66.2(5) . . . . ?
Cl2 Ru1 C22 C23 -122.2(4) . . . . ?
N5 Ru1 C22 C27 -173.4(4) . . . . ?
N4 Ru1 C22 C27 19.2(8) . . . . ?
C26 Ru1 C22 C27 -29.1(5) . . . . ?
C24 Ru1 C22 C27 -104.0(5) . . . . ?
C25 Ru1 C22 C27 -67.2(5) . . . . ?
C23 Ru1 C22 C27 -133.4(7) . . . . ?
Cl2 Ru1 C22 C27 104.4(5) . . . . ?
N5 Ru1 C22 C28 76.0(9) . . . . ?
N4 Ru1 C22 C28 -91.4(9) . . . . ?
C26 Ru1 C22 C28 -139.7(9) . . . . ?
C24 Ru1 C22 C28 145.4(9) . . . . ?
C27 Ru1 C22 C28 -110.6(10) . . . . ?
C25 Ru1 C22 C28 -177.8(8) . . . . ?
C23 Ru1 C22 C28 116.0(10) . . . . ?
Cl2 Ru1 C22 C28 -6.2(8) . . . . ?
C27 C22 C23 C24 -1.9(11) . . . . ?
C28 C22 C23 C24 -176.2(8) . . . . ?
Ru1 C22 C23 C24 -52.7(6) . . . . ?
C27 C22 C23 Ru1 50.9(7) . . . . ?
C28 C22 C23 Ru1 -123.5(8) . . . . ?
N5 Ru1 C23 C22 151.1(5) . . . . ?
N4 Ru1 C23 C22 -125.3(10) . . . . ?
C26 Ru1 C23 C22 -64.8(5) . . . . ?
C24 Ru1 C23 C22 -132.4(7) . . . . ?
C27 Ru1 C23 C22 -28.3(5) . . . . ?
C25 Ru1 C23 C22 -103.9(5) . . . . ?
Cl2 Ru1 C23 C22 62.9(5) . . . . ?
N5 Ru1 C23 C24 -76.6(5) . . . . ?
N4 Ru1 C23 C24 7.1(13) . . . . ?
C26 Ru1 C23 C24 67.5(5) . . . . ?
C27 Ru1 C23 C24 104.0(6) . . . . ?
C25 Ru1 C23 C24 28.5(5) . . . . ?
C22 Ru1 C23 C24 132.4(7) . . . . ?
Cl2 Ru1 C23 C24 -164.7(4) . . . . ?
C22 C23 C24 C25 -1.2(12) . . . . ?
Ru1 C23 C24 C25 -56.0(7) . . . . ?
C22 C23 C24 Ru1 54.8(7) . . . . ?
N5 Ru1 C24 C25 -118.7(5) . . . . ?
N4 Ru1 C24 C25 -44.0(6) . . . . ?
C26 Ru1 C24 C25 32.0(5) . . . . ?
C27 Ru1 C24 C25 68.7(5) . . . . ?
C23 Ru1 C24 C25 133.6(8) . . . . ?
C22 Ru1 C24 C25 104.9(6) . . . . ?
Cl2 Ru1 C24 C25 158.7(4) . . . . ?
N5 Ru1 C24 C23 107.8(5) . . . . ?
N4 Ru1 C24 C23 -177.5(4) . . . . ?
C26 Ru1 C24 C23 -101.5(6) . . . . ?
C27 Ru1 C24 C23 -64.9(5) . . . . ?
C25 Ru1 C24 C23 -133.6(8) . . . . ?
C22 Ru1 C24 C23 -28.6(5) . . . . ?
Cl2 Ru1 C24 C23 25.2(7) . . . . ?
C23 C24 C25 C26 3.1(11) . . . . ?
Ru1 C24 C25 C26 -53.0(6) . . . . ?
C23 C24 C25 C29 178.9(8) . . . . ?
Ru1 C24 C25 C29 122.8(8) . . . . ?
C23 C24 C25 Ru1 56.1(7) . . . . ?
N5 Ru1 C25 C24 67.4(5) . . . . ?
N4 Ru1 C25 C24 145.6(5) . . . . ?
C26 Ru1 C25 C24 -128.6(7) . . . . ?
C27 Ru1 C25 C24 -100.9(5) . . . . ?
C23 Ru1 C25 C24 -28.5(5) . . . . ?
C22 Ru1 C25 C24 -64.6(5) . . . . ?
Cl2 Ru1 C25 C24 -105.8(10) . . . . ?
N5 Ru1 C25 C26 -164.0(4) . . . . ?
N4 Ru1 C25 C26 -85.8(5) . . . . ?
C24 Ru1 C25 C26 128.6(7) . . . . ?
C27 Ru1 C25 C26 27.7(5) . . . . ?
C23 Ru1 C25 C26 100.1(5) . . . . ?
C22 Ru1 C25 C26 64.1(5) . . . . ?
Cl2 Ru1 C25 C26 22.8(12) . . . . ?
N5 Ru1 C25 C29 -50.8(8) . . . . ?
N4 Ru1 C25 C29 27.4(8) . . . . ?
C26 Ru1 C25 C29 113.2(9) . . . . ?
C24 Ru1 C25 C29 -118.2(10) . . . . ?
C27 Ru1 C25 C29 140.9(8) . . . . ?
C23 Ru1 C25 C29 -146.7(8) . . . . ?
C22 Ru1 C25 C29 177.3(8) . . . . ?
Cl2 Ru1 C25 C29 136.0(8) . . . . ?
C24 C25 C26 C27 -2.2(11) . . . . ?
C29 C25 C26 C27 -178.2(8) . . . . ?
Ru1 C25 C26 C27 -55.5(7) . . . . ?
C24 C25 C26 Ru1 53.3(6) . . . . ?
C29 C25 C26 Ru1 -122.7(7) . . . . ?
N5 Ru1 C26 C27 160.9(5) . . . . ?
N4 Ru1 C26 C27 -129.0(5) . . . . ?
C24 Ru1 C26 C27 102.8(5) . . . . ?
C25 Ru1 C26 C27 133.8(7) . . . . ?
C23 Ru1 C26 C27 65.2(5) . . . . ?
C22 Ru1 C26 C27 29.0(5) . . . . ?
Cl2 Ru1 C26 C27 -39.8(6) . . . . ?
N5 Ru1 C26 C25 27.0(7) . . . . ?
N4 Ru1 C26 C25 97.1(5) . . . . ?
C24 Ru1 C26 C25 -31.0(5) . . . . ?
C27 Ru1 C26 C25 -133.8(7) . . . . ?
C23 Ru1 C26 C25 -68.7(5) . . . . ?
C22 Ru1 C26 C25 -104.8(5) . . . . ?
Cl2 Ru1 C26 C25 -173.7(3) . . . . ?
C25 C26 C27 C22 -0.6(12) . . . . ?
Ru1 C26 C27 C22 -55.8(7) . . . . ?
C25 C26 C27 Ru1 55.1(7) . . . . ?
C23 C22 C27 C26 2.7(12) . . . . ?
C28 C22 C27 C26 177.3(8) . . . . ?
Ru1 C22 C27 C26 53.9(7) . . . . ?
C23 C22 C27 Ru1 -51.2(7) . . . . ?
C28 C22 C27 Ru1 123.5(7) . . . . ?
N5 Ru1 C27 C26 -106.8(14) . . . . ?
N4 Ru1 C27 C26 58.3(5) . . . . ?
C24 Ru1 C27 C26 -66.7(5) . . . . ?
C25 Ru1 C27 C26 -29.1(5) . . . . ?
C23 Ru1 C27 C26 -103.8(5) . . . . ?
C22 Ru1 C27 C26 -132.1(7) . . . . ?
Cl2 Ru1 C27 C26 149.8(4) . . . . ?
N5 Ru1 C27 C22 25.3(17) . . . . ?
N4 Ru1 C27 C22 -169.6(4) . . . . ?
C26 Ru1 C27 C22 132.1(7) . . . . ?
C24 Ru1 C27 C22 65.4(5) . . . . ?
C25 Ru1 C27 C22 103.0(5) . . . . ?
C23 Ru1 C27 C22 28.2(5) . . . . ?
Cl2 Ru1 C27 C22 -78.1(5) . . . . ?
C24 C25 C29 C31 -28.8(12) . . . . ?
C26 C25 C29 C31 146.7(8) . . . . ?
Ru1 C25 C29 C31 60.7(11) . . . . ?
C24 C25 C29 C30 98.7(9) . . . . ?
C26 C25 C29 C30 -85.7(9) . . . . ?
Ru1 C25 C29 C30 -171.7(6) . . . . ?
